data_1512127
loop_
_publ_author_name
'Lease, Nicholas'
'Vasilevski, Vadim'
'Carreira, Monica'
'de Almeida, Andreia'
'Sana\'u, Mercedes'
'Hirva, Pipsa'
'Casini, Angela'
'Contel, Mar\'ia'

_publ_section_title
;
 Potential Anticancer Heterometallic Fe--Au and Fe--Pd Agents: Initial
 Mechanistic Insights
;
_journal_issue 14
_journal_name_full 'Journal of Medicinal Chemistry'
_journal_page_first 5806
_journal_paper_doi 10.1021/jm4007615
_journal_volume 56
_journal_year 2013
_chemical_formula_sum 'C29 H29 Cl2 Fe N2 O P Pd'
_chemical_formula_weight 685.66
_chemical_name_systematic
; 
 ? 
;
_space_group_IT_number 2
_symmetry_cell_setting triclinic
_symmetry_space_group_name_Hall '-P 1'
_symmetry_space_group_name_H-M 'P -1'
_atom_sites_solution_hydrogens geom
_atom_sites_solution_primary direct
_atom_sites_solution_secondary difmap
_audit_creation_method SHELXL-97
_cell_angle_alpha 85.63(3)
_cell_angle_beta 81.75(3)
_cell_angle_gamma 65.43(3)
_cell_formula_units_Z 2
_cell_length_a 9.942(2)
_cell_length_b 11.730(2)
_cell_length_c 13.316(3)
_cell_measurement_temperature 293(2)
_cell_volume 1397.4(6)
_computing_cell_refinement 'Denzo and Scalepack(Otwinowski & Minor1997)'
_computing_data_collection 'Collect(Nonius BV, 1997-2000)'
_computing_data_reduction 'Denzo and Scalepack(Otwinowski & Minor1997)'
_computing_molecular_graphics 'Bruker SHELXTL'
_computing_publication_material 'Bruker SHELXTL'
_computing_structure_refinement 'Bruker SHELXTL'
_computing_structure_solution 'Bruker SHELXTL'
_diffrn_ambient_temperature 293
_diffrn_measured_fraction_theta_full 0.992
_diffrn_measured_fraction_theta_max 0.992
_diffrn_radiation_monochromator graphite
_diffrn_radiation_source 'fine-focus sealed tube'
_diffrn_radiation_type MoK\a
_diffrn_radiation_wavelength 0.71073
_diffrn_reflns_av_R_equivalents 0.0350
_diffrn_reflns_av_sigmaI/netI 0.0605
_diffrn_reflns_limit_h_max 11
_diffrn_reflns_limit_h_min -10
_diffrn_reflns_limit_k_max 13
_diffrn_reflns_limit_k_min -13
_diffrn_reflns_limit_l_max 15
_diffrn_reflns_limit_l_min -14
_diffrn_reflns_number 7478
_diffrn_reflns_theta_full 24.71
_diffrn_reflns_theta_max 24.71
_diffrn_reflns_theta_min 1.55
_exptl_absorpt_coefficient_mu 1.437
_exptl_absorpt_correction_type none
_exptl_crystal_colour orange
_exptl_crystal_density_diffrn 1.630
_exptl_crystal_density_method 'not measured'
_exptl_crystal_description prismatic
_exptl_crystal_F_000 692
_exptl_crystal_size_max 0.25
_exptl_crystal_size_mid 0.23
_exptl_crystal_size_min 0.16
_refine_diff_density_max 0.900
_refine_diff_density_min -0.777
_refine_diff_density_rms 0.115
_refine_ls_extinction_method none
_refine_ls_goodness_of_fit_ref 1.051
_refine_ls_hydrogen_treatment constr
_refine_ls_matrix_type full
_refine_ls_number_parameters 336
_refine_ls_number_reflns 4736
_refine_ls_number_restraints 0
_refine_ls_restrained_S_all 1.051
_refine_ls_R_factor_all 0.0666
_refine_ls_R_factor_gt 0.0443
_refine_ls_shift/su_max 0.009
_refine_ls_shift/su_mean 0.000
_refine_ls_structure_factor_coef Fsqd
_refine_ls_weighting_details 'calc w=1/[\s^2^(Fo^2^)+(0.0811P)^2^+0.0787P] where P=(Fo^2^+2Fc^2^)/3'
_refine_ls_weighting_scheme calc
_refine_ls_wR_factor_gt 0.1154
_refine_ls_wR_factor_ref 0.1368
_reflns_number_gt 3567
_reflns_number_total 4736
_reflns_threshold_expression >2sigma(I)
_cod_data_source_file jm4007615_si_001.cif
_cod_data_source_block shelxl
_cod_original_cell_volume 1397.4(5)
_cod_original_sg_symbol_H-M P-1
_cod_database_code 1512127

loop_
_symmetry_equiv_pos_as_xyz
'x, y, z'
'-x, -y, -z'

loop_
_atom_site_label
_atom_site_type_symbol
_atom_site_fract_x
_atom_site_fract_y
_atom_site_fract_z
_atom_site_U_iso_or_equiv
_atom_site_adp_type
_atom_site_occupancy
_atom_site_symmetry_multiplicity
_atom_site_calc_flag
_atom_site_refinement_flags
Pd1 Pd 0.24600(5) -0.02137(3) 0.30623(3) 0.03520(17) Uani 1 1 d .
Fe1 Fe -0.16227(9) 0.45308(7) 0.17909(6) 0.0394(2) Uani 1 1 d .
P1 P 0.17838(15) 0.28000(11) 0.27103(10) 0.0333(3) Uani 1 1 d .
Cl1 Cl 0.34590(19) -0.23610(12) 0.30115(13) 0.0586(5) Uani 1 1 d .
N1 N 0.1298(5) 0.1685(4) 0.3125(3) 0.0359(10) Uani 1 1 d .
C1 C -0.0010(7) 0.1955(5) 0.3890(5) 0.0455(15) Uani 1 1 d .
H1A H -0.0765 0.2785 0.3766 0.055 Uiso 1 1 calc R
H1B H 0.0271 0.1936 0.4561 0.055 Uiso 1 1 calc R
O1 O -0.0964(6) 0.9650(5) 0.0725(5) 0.0701(15) Uani 1 1 d .
H1 H -0.1069 0.9048 0.1022 0.105 Uiso 1 1 calc R
Cl2 Cl 0.48021(16) -0.02569(13) 0.28432(12) 0.0488(4) Uani 1 1 d .
N2 N 0.0351(5) -0.0087(4) 0.3395(3) 0.0401(11) Uani 1 1 d .
C2 C -0.0623(6) 0.0992(5) 0.3835(4) 0.0418(14) Uani 1 1 d .
C3 C -0.2066(7) 0.1179(6) 0.4198(5) 0.0532(17) Uani 1 1 d .
H3A H -0.2706 0.1914 0.4532 0.064 Uiso 1 1 calc R
C4 C -0.2554(8) 0.0263(7) 0.4061(5) 0.0632(19) Uani 1 1 d .
H4A H -0.3524 0.0372 0.4303 0.076 Uiso 1 1 calc R
C5 C -0.1581(8) -0.0815(7) 0.3562(6) 0.069(2) Uani 1 1 d .
H5A H -0.1901 -0.1424 0.3430 0.083 Uiso 1 1 calc R
C6 C -0.0127(8) -0.0978(6) 0.3262(5) 0.0552(17) Uani 1 1 d .
H6A H 0.0543 -0.1725 0.2959 0.066 Uiso 1 1 calc R
C10 C 0.055(2) 0.9489(9) 0.0695(9) 0.186(8) Uani 1 1 d .
H10A H 0.0647 0.9890 0.1267 0.280 Uiso 1 1 calc R
H10B H 0.0840 0.9858 0.0079 0.280 Uiso 1 1 calc R
H10C H 0.1192 0.8611 0.0718 0.280 Uiso 1 1 calc R
C11 C 0.2609(6) 0.3297(5) 0.3615(4) 0.0351(12) Uani 1 1 d .
C12 C 0.2579(7) 0.4501(5) 0.3580(4) 0.0456(15) Uani 1 1 d .
H12A H 0.2117 0.5074 0.3083 0.055 Uiso 1 1 calc R
C13 C 0.3235(7) 0.4840(6) 0.4282(5) 0.0512(16) Uani 1 1 d .
H13A H 0.3227 0.5638 0.4249 0.061 Uiso 1 1 calc R
C14 C 0.3910(7) 0.3995(6) 0.5040(5) 0.0507(15) Uani 1 1 d .
H14A H 0.4340 0.4227 0.5518 0.061 Uiso 1 1 calc R
C15 C 0.3931(7) 0.2801(5) 0.5073(5) 0.0477(15) Uani 1 1 d .
H15A H 0.4385 0.2228 0.5574 0.057 Uiso 1 1 calc R
C16 C 0.3284(6) 0.2460(5) 0.4369(4) 0.0406(13) Uani 1 1 d .
H16A H 0.3301 0.1659 0.4399 0.049 Uiso 1 1 calc R
C21 C 0.3057(6) 0.2341(4) 0.1560(4) 0.0362(13) Uani 1 1 d .
C22 C 0.4278(7) 0.2640(5) 0.1392(5) 0.0507(16) Uani 1 1 d .
H22A H 0.4497 0.3022 0.1895 0.061 Uiso 1 1 calc R
C23 C 0.5176(8) 0.2365(6) 0.0462(5) 0.0612(19) Uani 1 1 d .
H23A H 0.5996 0.2568 0.0340 0.073 Uiso 1 1 calc R
C24 C 0.4852(8) 0.1795(6) -0.0275(5) 0.0569(19) Uani 1 1 d .
H24A H 0.5441 0.1623 -0.0901 0.068 Uiso 1 1 calc R
C25 C 0.3675(7) 0.1484(5) -0.0088(5) 0.0506(16) Uani 1 1 d .
H25A H 0.3485 0.1074 -0.0584 0.061 Uiso 1 1 calc R
C26 C 0.2752(6) 0.1755(5) 0.0809(4) 0.0416(14) Uani 1 1 d .
H26A H 0.1933 0.1551 0.0915 0.050 Uiso 1 1 calc R
C31 C -0.0986(6) 0.5043(5) 0.3025(4) 0.0427(14) Uani 1 1 d .
H31A H -0.1271 0.4877 0.3738 0.051 Uiso 1 1 calc R
C32 C 0.0287(6) 0.4216(4) 0.2375(4) 0.0381(13) Uani 1 1 d .
C33 C 0.0257(6) 0.4839(5) 0.1404(4) 0.0412(14) Uani 1 1 d .
H33A H 0.0986 0.4516 0.0803 0.049 Uiso 1 1 calc R
C34 C -0.1010(7) 0.5993(5) 0.1460(5) 0.0472(15) Uani 1 1 d .
H34A H -0.1312 0.6598 0.0898 0.057 Uiso 1 1 calc R
C35 C -0.1786(7) 0.6121(5) 0.2441(5) 0.0519(16) Uani 1 1 d .
H35A H -0.2713 0.6828 0.2683 0.062 Uiso 1 1 calc R
C41 C -0.1745(8) 0.3452(6) 0.0702(5) 0.0556(17) Uani 1 1 d .
H41A H -0.0985 0.3092 0.0123 0.067 Uiso 1 1 calc R
C42 C -0.2953(7) 0.4632(6) 0.0708(5) 0.0550(16) Uani 1 1 d .
H42A H -0.3176 0.5232 0.0136 0.066 Uiso 1 1 calc R
C43 C -0.3769(7) 0.4806(6) 0.1665(6) 0.0610(18) Uani 1 1 d .
H43A H -0.4673 0.5544 0.1887 0.073 Uiso 1 1 calc R
C44 C -0.3061(7) 0.3698(6) 0.2264(5) 0.0552(16) Uani 1 1 d .
H44A H -0.3396 0.3545 0.2970 0.066 Uiso 1 1 calc R
C45 C -0.1800(7) 0.2876(5) 0.1660(5) 0.0529(16) Uani 1 1 d .
H45A H -0.1101 0.2043 0.1865 0.063 Uiso 1 1 calc R

loop_
_atom_site_aniso_label
_atom_site_aniso_U_11
_atom_site_aniso_U_22
_atom_site_aniso_U_33
_atom_site_aniso_U_23
_atom_site_aniso_U_13
_atom_site_aniso_U_12
Pd1 0.0337(3) 0.0308(2) 0.0400(3) 0.00362(16) -0.00692(18) -0.01218(18)
Fe1 0.0332(5) 0.0344(4) 0.0468(5) 0.0005(3) -0.0102(4) -0.0086(3)
P1 0.0300(7) 0.0318(7) 0.0384(8) 0.0020(5) -0.0078(6) -0.0124(6)
Cl1 0.0600(10) 0.0320(7) 0.0761(11) 0.0019(7) -0.0053(9) -0.0128(7)
N1 0.033(3) 0.030(2) 0.043(3) 0.0030(18) -0.002(2) -0.0129(19)
C1 0.042(3) 0.039(3) 0.052(4) -0.002(3) 0.000(3) -0.015(3)
O1 0.059(3) 0.086(4) 0.079(4) -0.030(3) -0.009(3) -0.038(3)
Cl2 0.0325(8) 0.0460(8) 0.0652(10) 0.0046(7) -0.0108(7) -0.0129(6)
N2 0.041(3) 0.040(2) 0.044(3) 0.008(2) -0.008(2) -0.021(2)
C2 0.042(3) 0.044(3) 0.039(3) 0.011(2) -0.004(3) -0.018(3)
C3 0.038(4) 0.058(4) 0.061(4) 0.012(3) 0.000(3) -0.021(3)
C4 0.046(4) 0.076(5) 0.078(5) 0.020(4) -0.013(4) -0.037(4)
C5 0.066(5) 0.070(5) 0.091(6) 0.009(4) -0.016(4) -0.047(4)
C6 0.055(4) 0.054(4) 0.069(4) 0.002(3) -0.013(3) -0.033(3)
C10 0.35(2) 0.062(6) 0.097(8) -0.033(5) -0.034(12) -0.032(10)
C11 0.037(3) 0.036(3) 0.035(3) -0.001(2) -0.005(2) -0.018(2)
C12 0.055(4) 0.041(3) 0.049(4) 0.006(3) -0.014(3) -0.026(3)
C13 0.061(4) 0.049(3) 0.060(4) -0.003(3) -0.015(3) -0.036(3)
C14 0.044(4) 0.064(4) 0.052(4) -0.007(3) -0.010(3) -0.028(3)
C15 0.044(4) 0.049(3) 0.048(4) 0.003(3) -0.011(3) -0.015(3)
C16 0.043(3) 0.037(3) 0.043(3) 0.002(2) -0.003(3) -0.019(3)
C21 0.031(3) 0.032(3) 0.042(3) 0.005(2) -0.008(2) -0.009(2)
C22 0.042(4) 0.055(3) 0.055(4) -0.002(3) 0.002(3) -0.023(3)
C23 0.047(4) 0.065(4) 0.068(5) -0.004(3) 0.014(4) -0.025(3)
C24 0.055(4) 0.050(3) 0.044(4) 0.000(3) 0.013(3) -0.006(3)
C25 0.051(4) 0.045(3) 0.046(4) -0.006(3) -0.009(3) -0.008(3)
C26 0.035(3) 0.038(3) 0.048(4) 0.003(2) -0.008(3) -0.012(2)
C31 0.041(3) 0.039(3) 0.044(3) -0.006(2) -0.008(3) -0.011(3)
C32 0.037(3) 0.030(3) 0.046(3) 0.005(2) -0.011(3) -0.013(2)
C33 0.042(3) 0.035(3) 0.047(3) 0.007(2) -0.008(3) -0.016(3)
C34 0.050(4) 0.036(3) 0.054(4) 0.009(3) -0.012(3) -0.016(3)
C35 0.051(4) 0.037(3) 0.061(4) -0.006(3) -0.012(3) -0.009(3)
C41 0.061(4) 0.053(4) 0.057(4) -0.009(3) -0.009(3) -0.024(3)
C42 0.052(4) 0.061(4) 0.054(4) 0.009(3) -0.025(3) -0.021(3)
C43 0.036(4) 0.057(4) 0.087(5) -0.006(3) -0.019(4) -0.011(3)
C44 0.042(4) 0.071(4) 0.064(4) 0.002(3) -0.010(3) -0.033(3)
C45 0.052(4) 0.038(3) 0.070(5) 0.000(3) -0.019(3) -0.016(3)

loop_
_atom_type_symbol
_atom_type_description
_atom_type_scat_dispersion_real
_atom_type_scat_dispersion_imag
_atom_type_scat_source
C C 0.0033 0.0016 'International Tables Vol C Tables 4.2.6.8 and 6.1.1.4'
H H 0.0000 0.0000 'International Tables Vol C Tables 4.2.6.8 and 6.1.1.4'
N N 0.0061 0.0033 'International Tables Vol C Tables 4.2.6.8 and 6.1.1.4'
P P 0.1023 0.0942 'International Tables Vol C Tables 4.2.6.8 and 6.1.1.4'
Cl Cl 0.1484 0.1585 'International Tables Vol C Tables 4.2.6.8 and 6.1.1.4'
Fe Fe 0.3463 0.8444 'International Tables Vol C Tables 4.2.6.8 and 6.1.1.4'
Pd Pd -0.9988 1.0072 'International Tables Vol C Tables 4.2.6.8 and 6.1.1.4'
O O 0.0106 0.0060 'International Tables Vol C Tables 4.2.6.8 and 6.1.1.4'

loop_
_geom_angle_atom_site_label_1
_geom_angle_atom_site_label_2
_geom_angle_atom_site_label_3
_geom_angle
N2 Pd1 N1 79.51(17)
N2 Pd1 Cl2 174.06(14)
N1 Pd1 Cl2 97.63(13)
N2 Pd1 Cl1 92.84(13)
N1 Pd1 Cl1 172.28(13)
Cl2 Pd1 Cl1 90.08(7)
C32 Fe1 C33 41.2(2)
C32 Fe1 C45 110.2(2)
C33 Fe1 C45 125.9(2)
C32 Fe1 C41 123.8(2)
C33 Fe1 C41 108.3(3)
C45 Fe1 C41 40.1(3)
C32 Fe1 C34 68.8(2)
C33 Fe1 C34 40.5(2)
C45 Fe1 C34 160.5(3)
C41 Fe1 C34 123.0(3)
C32 Fe1 C43 162.4(3)
C33 Fe1 C43 154.2(3)
C45 Fe1 C43 68.2(3)
C41 Fe1 C43 67.2(3)
C34 Fe1 C43 118.9(3)
C32 Fe1 C44 126.4(2)
C33 Fe1 C44 163.0(2)
C45 Fe1 C44 40.1(2)
C41 Fe1 C44 67.1(3)
C34 Fe1 C44 156.0(3)
C43 Fe1 C44 41.0(3)
C32 Fe1 C35 69.3(2)
C33 Fe1 C35 68.3(2)
C45 Fe1 C35 159.2(3)
C41 Fe1 C35 157.6(3)
C34 Fe1 C35 40.1(2)
C43 Fe1 C35 105.7(3)
C44 Fe1 C35 122.4(3)
C32 Fe1 C31 41.3(2)
C33 Fe1 C31 68.5(2)
C45 Fe1 C31 125.3(2)
C41 Fe1 C31 160.8(2)
C34 Fe1 C31 67.7(2)
C43 Fe1 C31 124.1(3)
C44 Fe1 C31 110.1(3)
C35 Fe1 C31 40.5(2)
C32 Fe1 C42 157.6(2)
C33 Fe1 C42 120.5(3)
C45 Fe1 C42 67.7(3)
C41 Fe1 C42 40.1(3)
C34 Fe1 C42 105.4(3)
C43 Fe1 C42 39.5(3)
C44 Fe1 C42 67.4(3)
C35 Fe1 C42 121.0(3)
C31 Fe1 C42 158.2(2)
N1 P1 C32 114.6(3)
N1 P1 C21 110.1(2)
C32 P1 C21 104.7(2)
N1 P1 C11 113.8(2)
C32 P1 C11 103.7(3)
C21 P1 C11 109.4(3)
C1 N1 P1 119.4(3)
C1 N1 Pd1 108.0(3)
P1 N1 Pd1 130.7(2)
N1 C1 C2 109.2(4)
C6 N2 C2 118.9(5)
C6 N2 Pd1 126.7(4)
C2 N2 Pd1 114.4(4)
N2 C2 C3 121.7(5)
N2 C2 C1 114.8(5)
C3 C2 C1 123.5(5)
C2 C3 C4 119.2(6)
C5 C4 C3 119.1(6)
C6 C5 C4 119.0(6)
N2 C6 C5 121.9(6)
C16 C11 C12 119.3(5)
C16 C11 P1 118.8(4)
C12 C11 P1 121.9(4)
C13 C12 C11 120.1(6)
C12 C13 C14 120.3(5)
C15 C14 C13 119.2(6)
C16 C15 C14 120.4(6)
C15 C16 C11 120.6(5)
C22 C21 C26 119.9(5)
C22 C21 P1 120.5(4)
C26 C21 P1 119.5(4)
C21 C22 C23 119.4(6)
C24 C23 C22 120.0(6)
C25 C24 C23 119.7(6)
C24 C25 C26 122.0(6)
C25 C26 C21 119.0(6)
C35 C31 C32 108.2(5)
C35 C31 Fe1 69.6(4)
C32 C31 Fe1 68.6(3)
C33 C32 C31 106.4(5)
C33 C32 P1 124.5(4)
C31 C32 P1 128.5(4)
C33 C32 Fe1 69.4(3)
C31 C32 Fe1 70.1(3)
P1 C32 Fe1 131.8(3)
C34 C33 C32 108.3(5)
C34 C33 Fe1 70.1(3)
C32 C33 Fe1 69.3(3)
C35 C34 C33 109.1(5)
C35 C34 Fe1 70.2(3)
C33 C34 Fe1 69.4(3)
C34 C35 C31 107.9(5)
C34 C35 Fe1 69.7(3)
C31 C35 Fe1 69.9(3)
C45 C41 C42 108.9(6)
C45 C41 Fe1 69.9(4)
C42 C41 Fe1 70.5(4)
C43 C42 C41 108.3(6)
C43 C42 Fe1 70.0(4)
C41 C42 Fe1 69.4(4)
C42 C43 C44 107.5(6)
C42 C43 Fe1 70.5(4)
C44 C43 Fe1 69.5(4)
C45 C44 C43 107.9(6)
C45 C44 Fe1 69.6(4)
C43 C44 Fe1 69.5(4)
C41 C45 C44 107.4(6)
C41 C45 Fe1 69.9(4)
C44 C45 Fe1 70.2(3)

loop_
_geom_bond_atom_site_label_1
_geom_bond_atom_site_label_2
_geom_bond_distance
Pd1 N2 2.025(5)
Pd1 N1 2.041(4)
Pd1 Cl2 2.2845(16)
Pd1 Cl1 2.2938(15)
Fe1 C32 2.035(6)
Fe1 C33 2.036(6)
Fe1 C45 2.043(6)
Fe1 C41 2.043(6)
Fe1 C34 2.046(6)
Fe1 C43 2.051(7)
Fe1 C44 2.051(6)
Fe1 C35 2.051(6)
Fe1 C31 2.055(6)
Fe1 C42 2.058(7)
P1 N1 1.608(4)
P1 C32 1.787(5)
P1 C21 1.800(5)
P1 C11 1.804(6)
N1 C1 1.469(7)
C1 C2 1.501(8)
O1 C10 1.437(18)
N2 C6 1.347(8)
N2 C2 1.347(7)
C2 C3 1.377(8)
C3 C4 1.383(9)
C4 C5 1.380(9)
C5 C6 1.379(9)
C11 C16 1.384(8)
C11 C12 1.397(7)
C12 C13 1.381(9)
C13 C14 1.393(9)
C14 C15 1.389(8)
C15 C16 1.378(9)
C21 C22 1.382(8)
C21 C26 1.388(8)
C22 C23 1.392(8)
C23 C24 1.373(10)
C24 C25 1.349(9)
C25 C26 1.368(8)
C31 C35 1.423(8)
C31 C32 1.444(7)
C32 C33 1.433(8)
C33 C34 1.413(8)
C34 C35 1.404(8)
C41 C45 1.403(9)
C41 C42 1.405(9)
C42 C43 1.389(9)
C43 C44 1.436(9)
C44 C45 1.404(9)
